data_2221664
loop_
_publ_author_name
'Chen, Chuan-Qing'
'Luo, Shi-Neng'
'Lin, Jian-Guo'
'Qiu, Ling'
'Xia, Yong-Mei'

_publ_section_title
;
 1-Carboxymethyl-2-ethyl-4-methyl-1<i>H</i>-imidazol-3-ium chloride
 monohydrate
;
_journal_coeditor_code FJ2205
_journal_issue 5
_journal_name_full 'Acta Crystallographica Section E'
_journal_page_first o1081
_journal_paper_doi 10.1107/S1600536809013403
_journal_volume 65
_journal_year 2009
_chemical_formula_iupac 'C8 H13 N2 O2 +, Cl -, H2 O'
_chemical_formula_moiety 'C8 H13 N2 O2 +, Cl -, H2 O'
_chemical_formula_sum 'C8 H15 Cl N2 O3'
_chemical_formula_weight 222.67
_chemical_name_systematic
;1-Carboxymethyl-2-ethyl-4-methyl-1<i>H</i>-imidazol-3-ium chloride
 monohydrate
;
_space_group_IT_number 14
_symmetry_cell_setting monoclinic
_symmetry_space_group_name_Hall '-P 2yn'
_symmetry_space_group_name_H-M 'P 1 21/n 1'
_atom_sites_solution_hydrogens geom
_atom_sites_solution_primary direct
_atom_sites_solution_secondary difmap
_audit_creation_method SHELXL-97
_cell_angle_alpha 90.00
_cell_angle_beta 90.265(3)
_cell_angle_gamma 90.00
_cell_formula_units_Z 4
_cell_length_a 11.077(2)
_cell_length_b 8.4542(18)
_cell_length_c 11.938(3)
_cell_measurement_reflns_used 3544
_cell_measurement_temperature 93(2)
_cell_measurement_theta_max 27.47
_cell_measurement_theta_min 3.03
_cell_volume 1117.9(4)
_computing_cell_refinement 'RAPID-AUTO (Rigaku, 2004)'
_computing_data_collection 'RAPID-AUTO (Rigaku, 2004)'
_computing_data_reduction 'RAPID-AUTO (Rigaku, 2004)'
_computing_molecular_graphics 'SHELXTL (Sheldrick, 2008)'
_computing_publication_material 'SHELXTL (Sheldrick, 2008)'
_computing_structure_refinement 'SHELXL97 (Sheldrick, 2008)'
_computing_structure_solution 'SHELXS97 (Sheldrick, 2008)'
_diffrn_ambient_temperature 93(2)
_diffrn_measured_fraction_theta_full 0.988
_diffrn_measured_fraction_theta_max 0.988
_diffrn_measurement_device_type 'Rigaku SPIDER'
_diffrn_measurement_method \w
_diffrn_radiation_monochromator graphite
_diffrn_radiation_source 'Rotating Anode'
_diffrn_radiation_type MoK\a
_diffrn_radiation_wavelength 0.71073
_diffrn_reflns_av_R_equivalents 0.0306
_diffrn_reflns_av_sigmaI/netI 0.0347
_diffrn_reflns_limit_h_max 14
_diffrn_reflns_limit_h_min -13
_diffrn_reflns_limit_k_max 10
_diffrn_reflns_limit_k_min -10
_diffrn_reflns_limit_l_max 14
_diffrn_reflns_limit_l_min -15
_diffrn_reflns_number 8869
_diffrn_reflns_theta_full 27.47
_diffrn_reflns_theta_max 27.47
_diffrn_reflns_theta_min 3.03
_diffrn_standards_decay_% 0
_diffrn_standards_interval_count 0
_diffrn_standards_interval_time 0
_diffrn_standards_number 0
_exptl_absorpt_coefficient_mu 0.328
_exptl_absorpt_correction_T_max 0.8939
_exptl_absorpt_correction_T_min 0.8801
_exptl_absorpt_correction_type multi-scan
_exptl_absorpt_process_details '(RAPID-AUTO; Rigaku, 2004)'
_exptl_crystal_colour Colorless
_exptl_crystal_density_diffrn 1.323
_exptl_crystal_density_method 'not measured'
_exptl_crystal_description Block
_exptl_crystal_F_000 472
_exptl_crystal_size_max 0.40
_exptl_crystal_size_mid 0.40
_exptl_crystal_size_min 0.35
_refine_diff_density_max 0.293
_refine_diff_density_min -0.204
_refine_ls_extinction_method none
_refine_ls_goodness_of_fit_ref 1.000
_refine_ls_hydrogen_treatment mixed
_refine_ls_matrix_type full
_refine_ls_number_parameters 145
_refine_ls_number_reflns 2532
_refine_ls_number_restraints 1
_refine_ls_restrained_S_all 0.999
_refine_ls_R_factor_all 0.0429
_refine_ls_R_factor_gt 0.0362
_refine_ls_shift/su_max 0.000
_refine_ls_shift/su_mean 0.000
_refine_ls_structure_factor_coef Fsqd
_refine_ls_weighting_details 'calc w=1/[\s^2^(Fo^2^)+(0.0582P)^2^+0.06P] where P=(Fo^2^+2Fc^2^)/3'
_refine_ls_weighting_scheme calc
_refine_ls_wR_factor_gt 0.0938
_refine_ls_wR_factor_ref 0.0994
_reflns_number_gt 2203
_reflns_number_total 2532
_reflns_threshold_expression I>2\s(I)
_cod_data_source_file fj2205.cif
_cod_data_source_block I
_cod_depositor_comments
;
The following automatic conversions were performed:
'_symmetry_cell_setting' value 'Monoclinic' changed to 'monoclinic'
according to '/home/saulius/struct/CIF-dictionaries/cif_core.dic'
dictionary named 'cif_core.dic' version 2.4.1 from 2010-06-29.

Automatic conversion script
Id: cif_fix_enum 1527 2010-12-29 10:47:43Z saulius 

The following automatic conversions were performed:

'_symmetry_cell_setting' value 'Monoclinic' changed to 'monoclinic'
according to /home/saulius/struct/CIF-dictionaries/cif_core.dic
dictionary named 'cif_core.dic' version 2.4.1 from 2010-06-29.

Automatic conversion script
Id: cif_fix_values 1715 2011-07-08 13:25:40Z adriana 
;
_cod_original_sg_symbol_H-M 'P 21/n'
_cod_database_code 2221664
_cod_database_fobs_code 2221664

loop_
_symmetry_equiv_pos_as_xyz
'x, y, z'
'-x+1/2, y+1/2, -z+1/2'
'-x, -y, -z'
'x-1/2, -y-1/2, z-1/2'

loop_
_atom_site_type_symbol
_atom_site_label
_atom_site_fract_x
_atom_site_fract_y
_atom_site_fract_z
_atom_site_U_iso_or_equiv
_atom_site_adp_type
_atom_site_calc_flag
_atom_site_refinement_flags
_atom_site_occupancy
_atom_site_disorder_assembly
_atom_site_disorder_group
Cl Cl1 0.19761(3) 0.57092(4) 0.31835(3) 0.02509(14) Uani d . 1 . .
O O1 0.88525(10) 0.95264(13) 0.14174(10) 0.0295(3) Uani d . 1 . .
O O2 0.79630(9) 0.72040(13) 0.17923(9) 0.0273(3) Uani d . 1 . .
O O3 0.40590(10) 0.32662(16) 0.33959(12) 0.0382(3) Uani d . 1 . .
N N1 0.42391(11) 0.70595(14) 0.18900(10) 0.0184(3) Uani d . 1 . .
N N2 0.57147(10) 0.84373(14) 0.12622(10) 0.0184(3) Uani d . 1 . .
C C1 0.42085(12) 0.68984(18) 0.07348(12) 0.0210(3) Uani d . 1 . .
C C2 0.51409(12) 0.77535(17) 0.03442(12) 0.0211(3) Uani d . 1 . .
H H2 0.5366 0.7869 -0.0418 0.025 Uiso calc R 1 . .
C C3 0.51465(12) 0.79974(16) 0.21927(12) 0.0178(3) Uani d . 1 . .
C C4 0.32597(14) 0.5958(2) 0.01537(14) 0.0292(4) Uani d . 1 . .
H H4A 0.3426 0.5934 -0.0652 0.035 Uiso calc R 1 . .
H H4B 0.2469 0.6445 0.0281 0.035 Uiso calc R 1 . .
H H4C 0.3258 0.4877 0.0449 0.035 Uiso calc R 1 . .
C C5 0.54916(13) 0.84647(19) 0.33464(12) 0.0234(3) Uani d . 1 . .
H H5A 0.5677 0.9610 0.3355 0.028 Uiso calc R 1 . .
H H5B 0.6236 0.7891 0.3562 0.028 Uiso calc R 1 . .
C C6 0.45261(15) 0.8131(2) 0.42068(13) 0.0304(4) Uani d . 1 . .
H H6A 0.3789 0.8710 0.4008 0.037 Uiso calc R 1 . .
H H6B 0.4809 0.8473 0.4947 0.037 Uiso calc R 1 . .
H H6C 0.4355 0.6994 0.4222 0.037 Uiso calc R 1 . .
C C7 0.67760(12) 0.94450(17) 0.12097(12) 0.0202(3) Uani d . 1 . .
H H7A 0.6672 1.0345 0.1731 0.024 Uiso calc R 1 . .
H H7B 0.6849 0.9879 0.0443 0.024 Uiso calc R 1 . .
C C8 0.79233(12) 0.85727(18) 0.15091(12) 0.0205(3) Uani d . 1 . .
H H1N 0.3693(15) 0.667(2) 0.2348(14) 0.027(4) Uiso d . 1 . .
H H1O 0.961(2) 0.900(3) 0.1558(18) 0.060(7) Uiso d . 1 . .
H H3A 0.344(2) 0.397(3) 0.336(2) 0.077(8) Uiso d D 1 . .
H H3B 0.385(2) 0.243(3) 0.289(2) 0.067(7) Uiso d D 1 . .

loop_
_atom_site_aniso_label
_atom_site_aniso_U_11
_atom_site_aniso_U_22
_atom_site_aniso_U_33
_atom_site_aniso_U_12
_atom_site_aniso_U_13
_atom_site_aniso_U_23
Cl1 0.0190(2) 0.0276(2) 0.0287(2) -0.00309(14) 0.00545(15) -0.00028(14)
O1 0.0168(5) 0.0245(6) 0.0472(7) -0.0020(5) 0.0009(5) 0.0008(5)
O2 0.0199(5) 0.0236(6) 0.0384(6) 0.0035(4) 0.0019(5) 0.0087(5)
O3 0.0206(6) 0.0333(7) 0.0605(9) 0.0012(5) -0.0053(6) -0.0059(6)
N1 0.0141(6) 0.0215(6) 0.0196(6) -0.0007(5) 0.0018(5) -0.0005(5)
N2 0.0139(6) 0.0212(6) 0.0202(6) 0.0015(5) 0.0002(5) 0.0007(5)
C1 0.0162(7) 0.0250(8) 0.0220(7) 0.0033(6) -0.0002(6) -0.0028(6)
C2 0.0178(7) 0.0276(8) 0.0178(7) 0.0040(6) 0.0004(5) -0.0008(6)
C3 0.0139(6) 0.0179(7) 0.0217(7) 0.0029(5) 0.0018(5) -0.0005(5)
C4 0.0202(8) 0.0392(10) 0.0281(8) -0.0016(7) -0.0013(6) -0.0088(7)
C5 0.0236(8) 0.0269(8) 0.0197(7) -0.0040(6) -0.0004(6) -0.0027(6)
C6 0.0303(9) 0.0381(10) 0.0229(8) -0.0054(7) 0.0031(7) -0.0040(7)
C7 0.0165(7) 0.0195(7) 0.0247(7) -0.0007(6) 0.0021(6) 0.0018(5)
C8 0.0173(7) 0.0232(8) 0.0211(7) -0.0001(6) 0.0021(6) -0.0003(6)

loop_
_atom_type_symbol
_atom_type_description
_atom_type_scat_dispersion_real
_atom_type_scat_dispersion_imag
_atom_type_scat_source
C C 0.0033 0.0016 'International Tables Vol C Tables 4.2.6.8 and 6.1.1.4'
H H 0.0000 0.0000 'International Tables Vol C Tables 4.2.6.8 and 6.1.1.4'
N N 0.0061 0.0033 'International Tables Vol C Tables 4.2.6.8 and 6.1.1.4'
O O 0.0106 0.0060 'International Tables Vol C Tables 4.2.6.8 and 6.1.1.4'
Cl Cl 0.1484 0.1585 'International Tables Vol C Tables 4.2.6.8 and 6.1.1.4'

loop_
_geom_angle_atom_site_label_1
_geom_angle_atom_site_label_2
_geom_angle_atom_site_label_3
_geom_angle_site_symmetry_1
_geom_angle_site_symmetry_3
_geom_angle
_geom_angle_publ_flag
C8 O1 H1O . . 112.3(13) ?
H3A O3 H3B . . 106.1(16) ?
C3 N1 C1 . . 110.13(12) ?
C3 N1 H1N . . 125.1(11) ?
C1 N1 H1N . . 124.5(11) ?
C3 N2 C2 . . 108.97(12) ?
C3 N2 C7 . . 125.80(12) ?
C2 N2 C7 . . 125.22(12) ?
C2 C1 N1 . . 106.06(12) ?
C2 C1 C4 . . 131.87(14) ?
N1 C1 C4 . . 122.06(13) ?
C1 C2 N2 . . 107.40(13) ?
C1 C2 H2 . . 126.3 ?
N2 C2 H2 . . 126.3 ?
N1 C3 N2 . . 107.43(12) ?
N1 C3 C5 . . 127.13(13) ?
N2 C3 C5 . . 125.44(13) ?
C1 C4 H4A . . 109.5 ?
C1 C4 H4B . . 109.5 ?
H4A C4 H4B . . 109.5 ?
C1 C4 H4C . . 109.5 ?
H4A C4 H4C . . 109.5 ?
H4B C4 H4C . . 109.5 ?
C3 C5 C6 . . 113.66(12) ?
C3 C5 H5A . . 108.8 ?
C6 C5 H5A . . 108.8 ?
C3 C5 H5B . . 108.8 ?
C6 C5 H5B . . 108.8 ?
H5A C5 H5B . . 107.7 ?
C5 C6 H6A . . 109.5 ?
C5 C6 H6B . . 109.5 ?
H6A C6 H6B . . 109.5 ?
C5 C6 H6C . . 109.5 ?
H6A C6 H6C . . 109.5 ?
H6B C6 H6C . . 109.5 ?
N2 C7 C8 . . 112.54(12) ?
N2 C7 H7A . . 109.1 ?
C8 C7 H7A . . 109.1 ?
N2 C7 H7B . . 109.1 ?
C8 C7 H7B . . 109.1 ?
H7A C7 H7B . . 107.8 ?
O2 C8 O1 . . 125.81(14) ?
O2 C8 C7 . . 124.34(13) ?
O1 C8 C7 . . 109.85(13) ?

loop_
_geom_bond_atom_site_label_1
_geom_bond_atom_site_label_2
_geom_bond_site_symmetry_2
_geom_bond_distance
_geom_bond_publ_flag
O1 C8 . 1.3125(18) ?
O1 H1O . 0.96(2) ?
O2 C8 . 1.2063(18) ?
O3 H3A . 0.91(2) ?
O3 H3B . 0.96(2) ?
N1 C3 . 1.3290(18) ?
N1 C1 . 1.3860(18) ?
N1 H1N . 0.881(17) ?
N2 C3 . 1.3322(18) ?
N2 C2 . 1.3903(18) ?
N2 C7 . 1.4534(18) ?
C1 C2 . 1.346(2) ?
C1 C4 . 1.487(2) ?
C2 H2 . 0.9500 ?
C3 C5 . 1.481(2) ?
C4 H4A . 0.9800 ?
C4 H4B . 0.9800 ?
C4 H4C . 0.9800 ?
C5 C6 . 1.513(2) ?
C5 H5A . 0.9900 ?
C5 H5B . 0.9900 ?
C6 H6A . 0.9800 ?
C6 H6B . 0.9800 ?
C6 H6C . 0.9800 ?
C7 C8 . 1.5109(19) ?
C7 H7A . 0.9900 ?
C7 H7B . 0.9900 ?

loop_
_geom_hbond_atom_site_label_D
_geom_hbond_atom_site_label_H
_geom_hbond_atom_site_label_A
_geom_hbond_site_symmetry_A
_geom_hbond_distance_DH
_geom_hbond_distance_HA
_geom_hbond_distance_DA
_geom_hbond_angle_DHA
_geom_hbond_publ_flag
N1 H1N Cl1 . 0.881(17) 2.300(18) 3.1635(14) 166.6(15) y
O3 H3A Cl1 . 0.91(2) 2.20(2) 3.1062(14) 177(2) y
O1 H1O O3 2_655 0.96(2) 1.60(2) 2.5557(16) 170(2) y
O3 H3B Cl1 2_545 0.96(2) 2.14(2) 3.0860(14) 168.2(19) y

loop_
_geom_torsion_atom_site_label_1
_geom_torsion_atom_site_label_2
_geom_torsion_atom_site_label_3
_geom_torsion_atom_site_label_4
_geom_torsion_site_symmetry_1
_geom_torsion_site_symmetry_2
_geom_torsion_site_symmetry_3
_geom_torsion_site_symmetry_4
_geom_torsion
_geom_torsion_publ_flag
C3 N1 C1 C2 . . . . 0.88(16) ?
C3 N1 C1 C4 . . . . -177.84(13) ?
N1 C1 C2 N2 . . . . -0.76(16) ?
C4 C1 C2 N2 . . . . 177.78(15) ?
C3 N2 C2 C1 . . . . 0.40(16) ?
C7 N2 C2 C1 . . . . 179.39(13) ?
C1 N1 C3 N2 . . . . -0.63(16) ?
C1 N1 C3 C5 . . . . -179.78(14) ?
C2 N2 C3 N1 . . . . 0.14(15) ?
C7 N2 C3 N1 . . . . -178.83(12) ?
C2 N2 C3 C5 . . . . 179.31(13) ?
C7 N2 C3 C5 . . . . 0.3(2) ?
N1 C3 C5 C6 . . . . -15.1(2) ?
N2 C3 C5 C6 . . . . 165.88(14) ?
C3 N2 C7 C8 . . . . 77.86(17) ?
C2 N2 C7 C8 . . . . -100.96(15) ?
N2 C7 C8 O2 . . . . -2.0(2) ?
N2 C7 C8 O1 . . . . 178.25(12) ?

loop_
_cod_related_entry_id
_cod_related_entry_database
_cod_related_entry_code
1 ChemSpider 30655762
